data_2202391
loop_
_publ_author_name
'N\"ather, Christian'
'Steinhoff, Tobias'
'Je\&s, Inke'

_publ_section_title Di-\m-iodo-bis[(acetonitrile-\k<i>N</i>)(triphenylphosphite-\k<i>P</i>)copper(I)]
_journal_issue 11
_journal_name_full 'Acta Crystallographica Section E'
_journal_page_first m1041
_journal_page_last m1043
_journal_paper_doi 10.1107/S1600536803023304
_journal_volume 59
_journal_year 2003
_chemical_formula_iupac '[Cu2 I2 (C2 H3 N)2 (C18 H15 O3 P)2]'
_chemical_formula_moiety 'C40 H36 Cu2 I2 N2 O6 P2'
_chemical_formula_sum 'C40 H36 Cu2 I2 N2 O6 P2'
_chemical_formula_weight 1083.53
_chemical_name_systematic
;
Di-\m-iodo-bis[(acetonitrile-\kN)(triphenylphosphite-\kP)copper(I)]
;
_space_group_IT_number 14
_symmetry_cell_setting monoclinic
_symmetry_space_group_name_Hall '-P 2ybc'
_symmetry_space_group_name_H-M 'P 1 21/c 1'
_atom_sites_solution_hydrogens geom
_atom_sites_solution_primary direct
_atom_sites_solution_secondary difmap
_audit_creation_method SHELXL-97
_cell_angle_alpha 90.00
_cell_angle_beta 112.139(7)
_cell_angle_gamma 90.00
_cell_formula_units_Z 2
_cell_length_a 9.0239(6)
_cell_length_b 30.1204(16)
_cell_length_c 8.4220(5)
_cell_measurement_reflns_used 8000
_cell_measurement_temperature 293(2)
_cell_measurement_theta_max 23
_cell_measurement_theta_min 14
_cell_volume 2120.4(2)
_computing_cell_refinement IPDS
_computing_data_collection 'IPDS (Stoe & Cie, 1998)'
_computing_data_reduction IPDS
_computing_molecular_graphics 'XP in SHELXTL (Bruker, 1998)'
_computing_publication_material 'CIFTAB in SHELXTL'
_computing_structure_refinement 'SHELXL97 (Sheldrick, 1997)'
_computing_structure_solution 'SHELXS97 (Sheldrick, 1997)'
_diffrn_ambient_temperature 293
_diffrn_measured_fraction_theta_full 0.987
_diffrn_measured_fraction_theta_max 0.987
_diffrn_measurement_device_type 'Stoe IPDS'
_diffrn_measurement_method \f
_diffrn_radiation_monochromator graphite
_diffrn_radiation_source 'fine-focus sealed tube'
_diffrn_radiation_type MoK\a
_diffrn_radiation_wavelength 0.71073
_diffrn_reflns_av_R_equivalents 0.0309
_diffrn_reflns_av_sigmaI/netI 0.0209
_diffrn_reflns_limit_h_max 11
_diffrn_reflns_limit_h_min -11
_diffrn_reflns_limit_k_max 37
_diffrn_reflns_limit_k_min -36
_diffrn_reflns_limit_l_max 9
_diffrn_reflns_limit_l_min -10
_diffrn_reflns_number 17645
_diffrn_reflns_theta_full 25.94
_diffrn_reflns_theta_max 25.94
_diffrn_reflns_theta_min 2.53
_diffrn_standards_decay_% none
_diffrn_standards_interval_time 0
_diffrn_standards_number 0
_exptl_absorpt_coefficient_mu 2.580
_exptl_absorpt_correction_T_max 0.771
_exptl_absorpt_correction_T_min 0.760
_exptl_absorpt_correction_type numerical
_exptl_absorpt_process_details '(X-SHAPE; Stoe & Cie, 1998)'
_exptl_crystal_colour colourless
_exptl_crystal_density_diffrn 1.697
_exptl_crystal_density_method 'not measured'
_exptl_crystal_description block
_exptl_crystal_F_000 1064
_exptl_crystal_size_max 0.1
_exptl_crystal_size_mid 0.1
_exptl_crystal_size_min 0.1
_refine_diff_density_max 0.651
_refine_diff_density_min -0.662
_refine_ls_extinction_coef 0.0043(3)
_refine_ls_extinction_expression Fc^*^=kFc[1+0.001xFc^2^\l^3^/sin(2\q)]^-1/4^
_refine_ls_extinction_method SHELXL97
_refine_ls_goodness_of_fit_ref 1.036
_refine_ls_hydrogen_treatment constr
_refine_ls_matrix_type full
_refine_ls_number_parameters 246
_refine_ls_number_reflns 4082
_refine_ls_number_restraints 0
_refine_ls_restrained_S_all 1.036
_refine_ls_R_factor_all 0.0320
_refine_ls_R_factor_gt 0.0259
_refine_ls_shift/su_max 0.001
_refine_ls_shift/su_mean 0.000
_refine_ls_structure_factor_coef Fsqd
_refine_ls_weighting_details 'calc w = 1/[\s^2^(Fo^2^)+(0.0453P)^2^+0.0308P] where P = (Fo^2^+2Fc^2^)/3'
_refine_ls_weighting_scheme calc
_refine_ls_wR_factor_gt 0.0636
_refine_ls_wR_factor_ref 0.0656
_reflns_number_gt 3559
_reflns_number_total 4082
_reflns_threshold_expression I>2\s(I)
_cod_data_source_file bt6362.cif
_cod_data_source_block I
_cod_original_sg_symbol_H-M 'P 21/c'
_cod_database_code 2202391
_cod_database_fobs_code 2202391

loop_
_symmetry_equiv_pos_as_xyz
'x, y, z'
'-x, y+1/2, -z+1/2'
'-x, -y, -z'
'x, -y-1/2, z-1/2'

loop_
_atom_site_label
_atom_site_fract_x
_atom_site_fract_y
_atom_site_fract_z
_atom_site_U_iso_or_equiv
_atom_site_adp_type
_atom_site_calc_flag
_atom_site_refinement_flags
_atom_site_occupancy
_atom_site_disorder_assembly
_atom_site_disorder_group
_atom_site_type_symbol
Cu1 0.11001(3) 0.040175(10) 0.60058(4) 0.02639(10) Uani d . 1 . . Cu
I1 -0.00005(2) 0.025384(6) 0.26613(2) 0.03119(8) Uani d . 1 . . I
P1 0.04610(7) 0.10669(2) 0.66251(8) 0.02220(15) Uani d . 1 . . P
O1 -0.0147(2) 0.14483(6) 0.5173(2) 0.0284(4) Uani d . 1 . . O
C1 0.0873(3) 0.17001(8) 0.4615(3) 0.0235(5) Uani d . 1 . . C
C2 0.0743(3) 0.21552(9) 0.4677(4) 0.0329(6) Uani d . 1 . . C
H2 0.0057 0.2283 0.5139 0.039 Uiso calc R 1 . . H
C3 0.1652(4) 0.24196(9) 0.4038(4) 0.0395(7) Uani d . 1 . . C
H3 0.1562 0.2727 0.4053 0.047 Uiso calc R 1 . . H
C4 0.2684(4) 0.22281(10) 0.3383(4) 0.0383(7) Uani d . 1 . . C
H4 0.3294 0.2407 0.2963 0.046 Uiso calc R 1 . . H
C5 0.2818(3) 0.17702(9) 0.3345(4) 0.0332(6) Uani d . 1 . . C
H5 0.3518 0.1643 0.2901 0.040 Uiso calc R 1 . . H
C6 0.1909(3) 0.15012(8) 0.3970(3) 0.0274(5) Uani d . 1 . . C
H6 0.1996 0.1194 0.3955 0.033 Uiso calc R 1 . . H
O2 0.1801(2) 0.13650(6) 0.8069(2) 0.0256(4) Uani d . 1 . . O
C11 0.3018(3) 0.11841(8) 0.9511(3) 0.0223(5) Uani d . 1 . . C
C12 0.4532(3) 0.13632(10) 0.9948(4) 0.0328(6) Uani d . 1 . . C
H12 0.4724 0.1584 0.9279 0.039 Uiso calc R 1 . . H
C13 0.5761(3) 0.12070(11) 1.1404(4) 0.0415(7) Uani d . 1 . . C
H13 0.6784 0.1324 1.1706 0.050 Uiso calc R 1 . . H
C14 0.5485(3) 0.08803(10) 1.2407(4) 0.0384(7) Uani d . 1 . . C
H14 0.6317 0.0776 1.3373 0.046 Uiso calc R 1 . . H
C15 0.3958(3) 0.07098(9) 1.1963(4) 0.0323(6) Uani d . 1 . . C
H15 0.3763 0.0493 1.2648 0.039 Uiso calc R 1 . . H
C16 0.2709(3) 0.08585(8) 1.0500(3) 0.0253(5) Uani d . 1 . . C
H16 0.1686 0.0741 1.0195 0.030 Uiso calc R 1 . . H
O3 -0.1047(2) 0.10662(6) 0.7197(2) 0.0272(4) Uani d . 1 . . O
C21 -0.1642(3) 0.14504(8) 0.7717(3) 0.0241(5) Uani d . 1 . . C
C22 -0.1033(3) 0.15657(9) 0.9433(3) 0.0280(5) Uani d . 1 . . C
H22 -0.0206 0.1403 1.0219 0.034 Uiso calc R 1 . . H
C23 -0.1673(3) 0.19273(9) 0.9963(4) 0.0320(6) Uani d . 1 . . C
H23 -0.1271 0.2009 1.1112 0.038 Uiso calc R 1 . . H
C24 -0.2907(3) 0.21681(9) 0.8794(4) 0.0324(6) Uani d . 1 . . C
H24 -0.3323 0.2413 0.9156 0.039 Uiso calc R 1 . . H
C25 -0.3525(3) 0.20444(10) 0.7081(4) 0.0370(6) Uani d . 1 . . C
H25 -0.4368 0.2204 0.6299 0.044 Uiso calc R 1 . . H
C26 -0.2887(3) 0.16832(10) 0.6532(4) 0.0331(6) Uani d . 1 . . C
H26 -0.3292 0.1600 0.5385 0.040 Uiso calc R 1 . . H
N1 0.3502(3) 0.03450(8) 0.6860(4) 0.0369(6) Uani d . 1 . . N
C41 0.4840(3) 0.03922(10) 0.7510(4) 0.0330(6) Uani d . 1 . . C
C42 0.6553(4) 0.04523(12) 0.8394(6) 0.0614(11) Uani d . 1 . . C
H42A 0.6779 0.0760 0.8687 0.092 Uiso calc R 1 . . H
H42B 0.7092 0.0361 0.7659 0.092 Uiso calc R 1 . . H
H42C 0.6922 0.0276 0.9420 0.092 Uiso calc R 1 . . H

loop_
_atom_site_aniso_label
_atom_site_aniso_U_11
_atom_site_aniso_U_22
_atom_site_aniso_U_33
_atom_site_aniso_U_12
_atom_site_aniso_U_13
_atom_site_aniso_U_23
Cu1 0.02212(16) 0.02615(17) 0.02937(19) 0.00179(12) 0.00796(13) -0.00245(12)
I1 0.04037(12) 0.03117(12) 0.02448(12) -0.00781(7) 0.01501(8) -0.00324(6)
P1 0.0227(3) 0.0229(3) 0.0206(3) 0.0011(2) 0.0077(2) -0.0008(2)
O1 0.0265(9) 0.0346(10) 0.0243(10) 0.0087(7) 0.0096(7) 0.0080(7)
C1 0.0292(12) 0.0241(12) 0.0140(12) 0.0040(10) 0.0044(9) 0.0025(9)
C2 0.0431(16) 0.0260(13) 0.0250(14) 0.0098(11) 0.0076(11) -0.0007(11)
C3 0.0537(18) 0.0212(13) 0.0324(16) 0.0002(12) 0.0036(13) 0.0013(11)
C4 0.0426(16) 0.0381(16) 0.0258(15) -0.0137(12) 0.0032(12) 0.0067(12)
C5 0.0335(14) 0.0399(16) 0.0269(15) -0.0027(11) 0.0124(11) -0.0018(11)
C6 0.0348(14) 0.0227(13) 0.0253(14) 0.0026(10) 0.0119(11) -0.0007(10)
O2 0.0292(9) 0.0219(9) 0.0235(10) -0.0015(7) 0.0075(7) 0.0034(7)
C11 0.0231(12) 0.0218(12) 0.0222(13) 0.0003(9) 0.0088(9) -0.0017(9)
C12 0.0310(14) 0.0398(15) 0.0316(16) -0.0109(11) 0.0164(12) -0.0011(11)
C13 0.0242(14) 0.0590(19) 0.0405(18) -0.0079(13) 0.0112(12) -0.0068(14)
C14 0.0302(14) 0.0460(18) 0.0314(16) 0.0092(12) 0.0030(12) -0.0007(12)
C15 0.0385(15) 0.0248(13) 0.0322(15) 0.0032(11) 0.0118(12) 0.0043(11)
C16 0.0253(12) 0.0228(12) 0.0293(14) -0.0027(9) 0.0122(10) 0.0008(10)
O3 0.0264(9) 0.0256(9) 0.0327(11) -0.0014(7) 0.0146(8) -0.0045(7)
C21 0.0229(12) 0.0260(12) 0.0253(14) -0.0060(9) 0.0114(10) -0.0037(10)
C22 0.0254(12) 0.0338(14) 0.0225(13) -0.0017(10) 0.0065(10) 0.0002(10)
C23 0.0329(14) 0.0387(16) 0.0240(14) -0.0074(11) 0.0102(11) -0.0099(11)
C24 0.0333(14) 0.0299(14) 0.0399(17) -0.0030(11) 0.0205(12) -0.0081(12)
C25 0.0347(15) 0.0432(17) 0.0329(16) 0.0113(12) 0.0126(12) 0.0044(12)
C26 0.0323(14) 0.0433(16) 0.0202(14) 0.0044(12) 0.0059(11) -0.0036(11)
N1 0.0245(13) 0.0351(13) 0.0480(16) 0.0018(9) 0.0102(11) -0.0031(11)
C41 0.0259(15) 0.0272(13) 0.0481(18) 0.0007(10) 0.0163(13) -0.0023(11)
C42 0.0241(15) 0.049(2) 0.105(3) -0.0066(14) 0.0175(18) -0.019(2)

loop_
_atom_type_symbol
_atom_type_description
_atom_type_scat_dispersion_real
_atom_type_scat_dispersion_imag
_atom_type_scat_source
C C 0.0033 0.0016 'International Tables Vol C Tables 4.2.6.8 and 6.1.1.4'
H H 0.0000 0.0000 'International Tables Vol C Tables 4.2.6.8 and 6.1.1.4'
N N 0.0061 0.0033 'International Tables Vol C Tables 4.2.6.8 and 6.1.1.4'
O O 0.0106 0.0060 'International Tables Vol C Tables 4.2.6.8 and 6.1.1.4'
P P 0.1023 0.0942 'International Tables Vol C Tables 4.2.6.8 and 6.1.1.4'
Cu Cu 0.3201 1.2651 'International Tables Vol C Tables 4.2.6.8 and 6.1.1.4'
I I -0.4742 1.8119 'International Tables Vol C Tables 4.2.6.8 and 6.1.1.4'

loop_
_geom_angle_atom_site_label_1
_geom_angle_atom_site_label_2
_geom_angle_atom_site_label_3
_geom_angle_site_symmetry_1
_geom_angle_site_symmetry_3
_geom_angle
_geom_angle_publ_flag
N1 Cu1 P1 . . 109.56(7) y
N1 Cu1 I1 . 3_556 108.07(8) y
P1 Cu1 I1 . 3_556 113.93(2) y
N1 Cu1 I1 . . 106.68(8) y
P1 Cu1 I1 . . 112.24(2) y
I1 Cu1 I1 3_556 . 106.011(12) y
Cu1 I1 Cu1 3_556 . 73.989(12) y
O3 P1 O1 . . 98.26(9) n
O3 P1 O2 . . 104.62(10) n
O1 P1 O2 . . 96.80(10) n
O3 P1 Cu1 . . 113.40(7) n
O1 P1 Cu1 . . 120.81(7) n
O2 P1 Cu1 . . 119.52(7) n
C1 O1 P1 . . 124.00(15) n
C2 C1 C6 . . 121.7(2) n
C2 C1 O1 . . 116.7(2) n
C6 C1 O1 . . 121.6(2) n
C1 C2 C3 . . 119.0(3) n
C1 C2 H2 . . 120.5 n
C3 C2 H2 . . 120.5 n
C4 C3 C2 . . 120.2(3) n
C4 C3 H3 . . 119.9 n
C2 C3 H3 . . 119.9 n
C3 C4 C5 . . 120.3(3) n
C3 C4 H4 . . 119.8 n
C5 C4 H4 . . 119.8 n
C4 C5 C6 . . 120.1(3) n
C4 C5 H5 . . 119.9 n
C6 C5 H5 . . 119.9 n
C1 C6 C5 . . 118.6(2) n
C1 C6 H6 . . 120.7 n
C5 C6 H6 . . 120.7 n
C11 O2 P1 . . 123.49(15) n
C16 C11 C12 . . 121.3(2) n
C16 C11 O2 . . 121.8(2) n
C12 C11 O2 . . 116.8(2) n
C11 C12 C13 . . 118.9(3) n
C11 C12 H12 . . 120.6 n
C13 C12 H12 . . 120.6 n
C14 C13 C12 . . 120.9(3) n
C14 C13 H13 . . 119.5 n
C12 C13 H13 . . 119.5 n
C13 C14 C15 . . 119.4(3) n
C13 C14 H14 . . 120.3 n
C15 C14 H14 . . 120.3 n
C14 C15 C16 . . 120.8(3) n
C14 C15 H15 . . 119.6 n
C16 C15 H15 . . 119.6 n
C11 C16 C15 . . 118.8(2) n
C11 C16 H16 . . 120.6 n
C15 C16 H16 . . 120.6 n
C21 O3 P1 . . 123.79(15) n
C26 C21 C22 . . 121.5(2) n
C26 C21 O3 . . 119.5(2) n
C22 C21 O3 . . 118.8(2) ?
C23 C22 C21 . . 119.0(2) ?
C23 C22 H22 . . 120.5 n
C21 C22 H22 . . 120.5 n
C24 C23 C22 . . 120.4(3) n
C24 C23 H23 . . 119.8 n
C22 C23 H23 . . 119.8 n
C23 C24 C25 . . 120.0(3) n
C23 C24 H24 . . 120.0 n
C25 C24 H24 . . 120.0 n
C24 C25 C26 . . 120.1(3) n
C24 C25 H25 . . 119.9 n
C26 C25 H25 . . 119.9 n
C21 C26 C25 . . 118.9(3) n
C21 C26 H26 . . 120.5 n
C25 C26 H26 . . 120.5 n
C41 N1 Cu1 . . 165.8(2) n
N1 C41 C42 . . 178.2(4) n
C41 C42 H42A . . 109.5 n
C41 C42 H42B . . 109.5 n
H42A C42 H42B . . 109.5 n
C41 C42 H42C . . 109.5 n
H42A C42 H42C . . 109.5 n
H42B C42 H42C . . 109.5 n

loop_
_geom_bond_atom_site_label_1
_geom_bond_atom_site_label_2
_geom_bond_site_symmetry_2
_geom_bond_distance
_geom_bond_publ_flag
Cu1 N1 . 2.018(2) y
Cu1 P1 . 2.2011(7) y
Cu1 I1 3_556 2.6427(4) y
Cu1 I1 . 2.6477(4) y
I1 Cu1 3_556 2.6427(4) n
P1 O3 . 1.6054(18) n
P1 O1 . 1.6159(18) n
P1 O2 . 1.6247(18) n
O1 C1 . 1.403(3) n
C1 C2 . 1.379(4) n
C1 C6 . 1.382(4) n
C2 C3 . 1.389(4) n
C2 H2 . 0.9300 n
C3 C4 . 1.375(5) n
C3 H3 . 0.9300 n
C4 C5 . 1.386(4) n
C4 H4 . 0.9300 n
C5 C6 . 1.390(4) n
C5 H5 . 0.9300 n
C6 H6 . 0.9300 n
O2 C11 . 1.404(3) n
C11 C16 . 1.381(3) n
C11 C12 . 1.384(3) n
C12 C13 . 1.389(4) n
C12 H12 . 0.9300 n
C13 C14 . 1.380(5) n
C13 H13 . 0.9300 n
C14 C15 . 1.383(4) n
C14 H14 . 0.9300 n
C15 C16 . 1.394(4) n
C15 H15 . 0.9300 n
C16 H16 . 0.9300 n
O3 C21 . 1.413(3) n
C21 C26 . 1.380(4) n
C21 C22 . 1.383(4) n
C22 C23 . 1.383(4) n
C22 H22 . 0.9300 n
C23 C24 . 1.382(4) n
C23 H23 . 0.9300 n
C24 C25 . 1.387(4) n
C24 H24 . 0.9300 n
C25 C26 . 1.389(4) n
C25 H25 . 0.9300 n
C26 H26 . 0.9300 n
N1 C41 . 1.131(3) n
C41 C42 . 1.452(4) n
C42 H42A . 0.9600 n
C42 H42B . 0.9600 n
C42 H42C . 0.9600 n
